data_7009520
loop_
_publ_author_name
'Chakraborty, Soma'
'Walawalkar, Mrinalini G.'
'Lahiri, Goutam Kumar'

_publ_section_title
;
 Ruthenium(II)/(III) bipyridine heterochelates incorporating phenolato
 imine functionalities. Synthesis, crystal structure, spectroscopic and
 electron-transfer properties and solution reactivities&#x200A;&#x2020;
;
_journal_issue 16
_journal_name_full 'Journal of the Chemical Society, Dalton Transactions'
_journal_page_first 2875
_journal_paper_doi 10.1039/b001663m
_journal_year 2000
_chemical_formula_sum 'C29 H24 Cl N5 O6 Ru'
_chemical_formula_weight 675.05
_chemical_name_systematic
; 
 ? 
;
_space_group_IT_number 14
_symmetry_cell_setting monoclinic
_symmetry_space_group_name_Hall '-P 2yn'
_symmetry_space_group_name_H-M 'P 1 21/n 1'
_atom_sites_solution_hydrogens geom
_atom_sites_solution_primary direct
_atom_sites_solution_secondary difmap
_audit_creation_method SHELXL-97
_cell_angle_alpha 90.00
_cell_angle_beta 90.760(10)
_cell_angle_gamma 90.00
_cell_formula_units_Z 4
_cell_length_a 9.2200(10)
_cell_length_b 19.906(3)
_cell_length_c 15.722(3)
_cell_measurement_temperature 296(2)
_cell_volume 2885.3(8)
_computing_cell_refinement Argus
_computing_data_collection Argus
_computing_data_reduction Maxus
_computing_molecular_graphics Platon
_computing_publication_material Ciftab
_computing_structure_refinement 'SHELXL-97 (Sheldrick, 1997)'
_computing_structure_solution 'SHELXS-97 (Sheldrick, 1990)'
_diffrn_ambient_temperature 296(2)
_diffrn_measured_fraction_theta_full 1.000
_diffrn_measured_fraction_theta_max 1.000
_diffrn_radiation_monochromator graphite
_diffrn_radiation_source 'fine-focus sealed tube'
_diffrn_radiation_wavelength 0.70930
_diffrn_reflns_av_R_equivalents 0.0062
_diffrn_reflns_av_sigmaI/netI 0.0178
_diffrn_reflns_limit_h_max 10
_diffrn_reflns_limit_h_min -10
_diffrn_reflns_limit_k_max 23
_diffrn_reflns_limit_k_min 0
_diffrn_reflns_limit_l_max 18
_diffrn_reflns_limit_l_min -7
_diffrn_reflns_number 5405
_diffrn_reflns_theta_full 24.92
_diffrn_reflns_theta_max 24.92
_diffrn_reflns_theta_min 1.65
_exptl_absorpt_coefficient_mu 0.688
_exptl_crystal_colour violet
_exptl_crystal_density_diffrn 1.554
_exptl_crystal_density_method 'not measured'
_exptl_crystal_description Blocks
_exptl_crystal_F_000 1368
_refine_diff_density_max 0.886
_refine_diff_density_min -1.082
_refine_diff_density_rms 0.164
_refine_ls_extinction_method none
_refine_ls_goodness_of_fit_ref 1.118
_refine_ls_hydrogen_treatment mixed
_refine_ls_matrix_type full
_refine_ls_number_parameters 417
_refine_ls_number_reflns 5052
_refine_ls_number_restraints 28
_refine_ls_restrained_S_all 1.123
_refine_ls_R_factor_all 0.0548
_refine_ls_R_factor_gt 0.0493
_refine_ls_shift/su_max 0.001
_refine_ls_shift/su_mean 0.000
_refine_ls_structure_factor_coef Fsqd
_refine_ls_weighting_details 'calc w=1/[\s^2^(Fo^2^)+(0.1623P)^2^+0.7327P] where P=(Fo^2^+2Fc^2^)/3'
_refine_ls_weighting_scheme calc
_refine_ls_wR_factor_gt 0.1924
_refine_ls_wR_factor_ref 0.2030
_reflns_number_gt 4430
_reflns_number_total 5052
_reflns_threshold_expression >2sigma(I)
_cod_data_source_file b001663m.txt
_cod_data_source_block gk001
_cod_depositor_comments
;
The following automatic conversions were performed:
'_symmetry_cell_setting' value 'Monoclinic' changed to 'monoclinic'
according to '/home/saulius/struct/CIF-dictionaries/cif_core.dic'
dictionary named 'cif_core.dic' version 2.4.1 from 2010-06-29.

Automatic conversion script
Id: cif_fix_enum 1527 2010-12-29 10:47:43Z saulius 
;
_cod_original_sg_symbol_H-M P2(1)/n
_cod_database_code 7009520

loop_
_symmetry_equiv_pos_as_xyz
'x, y, z'
'-x+1/2, y+1/2, -z+1/2'
'-x, -y, -z'
'x-1/2, -y-1/2, z-1/2'

loop_
_atom_site_label
_atom_site_type_symbol
_atom_site_fract_x
_atom_site_fract_y
_atom_site_fract_z
_atom_site_U_iso_or_equiv
_atom_site_adp_type
_atom_site_occupancy
_atom_site_calc_flag
_atom_site_refinement_flags
_atom_site_disorder_assembly
_atom_site_disorder_group
Ru1 Ru 0.95532(3) 0.773422(15) 0.51058(2) 0.0358(2) Uani 1 d . . .
N1 N 1.0457(4) 0.86256(18) 0.4739(3) 0.0431(8) Uani 1 d . . .
C1 C 1.1189(6) 0.9052(3) 0.5255(4) 0.0623(14) Uani 1 d . . .
H1A H 1.1295 0.8942 0.5848 0.080 Uiso 1 d R . .
C2 C 1.1793(8) 0.9634(3) 0.4953(5) 0.084(2) Uani 1 d . . .
H2A H 1.2326 0.9923 0.5333 0.080 Uiso 1 d R . .
C3 C 1.1641(7) 0.9806(3) 0.4092(5) 0.0817(19) Uani 1 d . . .
H3A H 1.2065 1.0210 0.3871 0.080 Uiso 1 d R . .
C4 C 1.0852(7) 0.9374(3) 0.3583(4) 0.0690(15) Uani 1 d . . .
H4A H 1.0684 0.9483 0.2995 0.080 Uiso 1 d R . .
C5 C 1.0285(5) 0.8782(2) 0.3907(3) 0.0477(10) Uani 1 d . . .
C6 C 0.9492(5) 0.8278(2) 0.3393(3) 0.0496(11) Uani 1 d . . .
C7 C 0.9111(8) 0.8355(3) 0.2558(4) 0.0729(16) Uani 1 d . . .
H7A H 0.9384 0.8755 0.2258 0.080 Uiso 1 d R . .
C8 C 0.8364(9) 0.7851(4) 0.2134(4) 0.080(2) Uani 1 d . . .
H8A H 0.8086 0.7897 0.1547 0.080 Uiso 1 d R . .
C9 C 0.8021(8) 0.7289(3) 0.2585(4) 0.0645(16) Uani 1 d . . .
H9A H 0.7491 0.6933 0.2310 0.080 Uiso 1 d R . .
C10 C 0.8393(6) 0.7230(2) 0.3419(3) 0.0503(12) Uani 1 d . . .
H10A H 0.8154 0.6824 0.3715 0.080 Uiso 1 d R . .
N2 N 0.9120(4) 0.77236(14) 0.3851(3) 0.0366(8) Uani 1 d . . .
N3 N 0.8770(4) 0.68093(18) 0.5451(2) 0.0441(8) Uani 1 d . . .
C11 C 0.7391(6) 0.6665(3) 0.5671(3) 0.0543(12) Uani 1 d . . .
H11A H 0.6665 0.7008 0.5606 0.080 Uiso 1 d R . .
C12 C 0.6998(7) 0.6050(3) 0.5984(4) 0.0673(15) Uani 1 d . . .
H12A H 0.6013 0.5968 0.6144 0.080 Uiso 1 d R . .
C13 C 0.8020(8) 0.5547(3) 0.6062(4) 0.0747(17) Uani 1 d . . .
H13A H 0.7763 0.5110 0.6272 0.080 Uiso 1 d R . .
C14 C 0.9408(7) 0.5681(3) 0.5832(4) 0.0665(14) Uani 1 d . . .
H14A H 1.0141 0.5342 0.5901 0.080 Uiso 1 d R . .
C15 C 0.9781(5) 0.6302(2) 0.5509(3) 0.0468(10) Uani 1 d . . .
C16 C 1.1212(5) 0.6498(2) 0.5212(3) 0.0472(11) Uani 1 d . . .
C17 C 1.2360(6) 0.6046(3) 0.5143(3) 0.0609(13) Uani 1 d . . .
H17A H 1.2232 0.5584 0.5302 0.080 Uiso 1 d R . .
C18 C 1.3657(6) 0.6261(3) 0.4837(4) 0.0683(15) Uani 1 d . . .
H18A H 1.4467 0.5959 0.4804 0.080 Uiso 1 d R . .
C19 C 1.3789(6) 0.6910(3) 0.4583(4) 0.0679(15) Uani 1 d . . .
H19A H 1.4684 0.7061 0.4343 0.080 Uiso 1 d R . .
C20 C 1.2650(6) 0.7363(3) 0.4672(4) 0.0545(12) Uani 1 d . . .
H20A H 1.2775 0.7824 0.4508 0.080 Uiso 1 d R . .
N4 N 1.1349(4) 0.71524(19) 0.4985(2) 0.0414(8) Uani 1 d . . .
O4 O 0.7584(3) 0.82126(15) 0.5228(2) 0.0461(7) Uani 1 d . . .
C21 C 0.7069(5) 0.8441(2) 0.5931(3) 0.0451(10) Uani 1 d . . .
C22 C 0.5662(5) 0.8740(3) 0.5914(4) 0.0596(13) Uani 1 d . . .
H22A H 0.5130 0.8757 0.5385 0.080 Uiso 1 d R . .
C23 C 0.5046(7) 0.9001(3) 0.6613(5) 0.0728(16) Uani 1 d . . .
H23A H 0.4090 0.9190 0.6572 0.080 Uiso 1 d R . .
C24 C 0.5764(7) 0.9001(3) 0.7411(4) 0.0754(17) Uani 1 d . . .
H24A H 0.5337 0.9207 0.7900 0.080 Uiso 1 d R . .
C25 C 0.7091(7) 0.8703(4) 0.7447(4) 0.0767(17) Uani 1 d . . .
H25A H 0.7575 0.8681 0.7991 0.080 Uiso 1 d R . .
C26 C 0.7786(5) 0.8422(2) 0.6740(3) 0.0508(11) Uani 1 d . . .
C222 C 0.9162(6) 0.8137(2) 0.6896(3) 0.0517(11) Uani 1 d . . .
H22B H 0.9517 0.8170 0.7472 0.080 Uiso 1 d R . .
O5 O 1.0002(4) 0.78389(16) 0.6373(2) 0.0492(8) Uani 1 d . . .
Cl1 Cl 0.65495(14) 0.53950(6) 0.31811(8) 0.0548(3) Uani 1 d D . .
O21 O 0.536(2) 0.5007(10) 0.3402(11) 0.134(9) Uani 0.525(14) d PD A 1
O22 O 0.6072(12) 0.6043(4) 0.3444(10) 0.097(4) Uani 0.525(14) d PD A 1
O23 O 0.6692(19) 0.5432(8) 0.2315(6) 0.105(6) Uani 0.525(14) d PD A 1
O24 O 0.734(3) 0.5648(11) 0.3856(9) 0.165(9) Uani 0.525(14) d PD A 1
O21' O 0.563(2) 0.4925(10) 0.3532(17) 0.119(8) Uani 0.475(14) d PD A 2
O22' O 0.630(3) 0.5803(13) 0.2511(16) 0.202(17) Uani 0.475(14) d PD A 2
O23' O 0.739(2) 0.4867(9) 0.2884(18) 0.169(9) Uani 0.475(14) d PD A 2
O24' O 0.7966(10) 0.5350(11) 0.3508(11) 0.113(7) Uani 0.475(14) d PD A 2
C41 C 1.4644(15) 0.8634(6) 0.3177(7) 0.123(4) Uani 1 d . . .
N6 N 1.3831(16) 0.8221(5) 0.3023(7) 0.170(5) Uani 1 d . . .
C42 C 1.5781(17) 0.9118(8) 0.3339(12) 0.188(7) Uani 1 d . . .
H42A H 1.6589 0.8900 0.3613 0.282 Uiso 1 calc R . .
H42B H 1.5423 0.9468 0.3701 0.282 Uiso 1 calc R . .
H42C H 1.6087 0.9310 0.2810 0.282 Uiso 1 calc R . .

loop_
_atom_site_aniso_label
_atom_site_aniso_U_11
_atom_site_aniso_U_22
_atom_site_aniso_U_33
_atom_site_aniso_U_23
_atom_site_aniso_U_13
_atom_site_aniso_U_12
Ru1 0.0380(3) 0.0348(3) 0.0343(3) 0.00218(11) -0.00879(18) -0.00130(11)
N1 0.045(2) 0.0316(19) 0.053(2) 0.0026(15) -0.0059(16) -0.0006(14)
C1 0.073(4) 0.047(3) 0.066(3) -0.006(2) -0.022(3) -0.011(2)
C2 0.080(4) 0.050(3) 0.122(6) -0.011(3) -0.024(4) -0.024(3)
C3 0.086(4) 0.044(3) 0.115(6) 0.017(3) -0.008(4) -0.020(3)
C4 0.079(4) 0.047(3) 0.080(4) 0.017(3) -0.009(3) -0.015(3)
C5 0.054(3) 0.037(2) 0.052(3) -0.0014(19) -0.005(2) 0.0042(19)
C6 0.056(3) 0.049(3) 0.044(2) 0.019(2) -0.005(2) -0.005(2)
C7 0.107(5) 0.066(3) 0.045(3) 0.008(2) -0.012(3) -0.015(3)
C8 0.104(5) 0.094(4) 0.040(3) 0.011(3) -0.020(3) -0.016(4)
C9 0.078(4) 0.064(4) 0.051(3) -0.008(2) -0.020(3) -0.005(2)
C10 0.058(3) 0.045(3) 0.047(3) -0.0076(18) -0.018(2) -0.0094(19)
N2 0.044(2) 0.0266(18) 0.039(2) -0.0012(12) -0.0082(17) -0.0032(12)
N3 0.049(2) 0.044(2) 0.0398(19) 0.0067(15) -0.0100(16) -0.0008(16)
C11 0.052(3) 0.055(3) 0.056(3) 0.011(2) -0.002(2) -0.012(2)
C12 0.071(4) 0.061(3) 0.070(4) 0.011(3) 0.003(3) -0.020(3)
C13 0.093(5) 0.060(3) 0.070(4) 0.013(3) 0.002(3) -0.031(3)
C14 0.083(4) 0.050(3) 0.066(3) 0.004(2) -0.006(3) 0.004(3)
C15 0.062(3) 0.039(2) 0.040(2) 0.0038(17) -0.011(2) -0.0010(19)
C16 0.056(3) 0.049(2) 0.036(2) -0.0020(19) -0.0123(19) 0.012(2)
C17 0.067(3) 0.060(3) 0.055(3) 0.005(2) -0.014(2) 0.017(3)
C18 0.061(3) 0.083(4) 0.061(3) -0.004(3) -0.006(3) 0.030(3)
C19 0.047(3) 0.096(5) 0.061(3) 0.008(3) 0.002(2) 0.007(3)
C20 0.048(3) 0.065(3) 0.051(3) 0.007(2) 0.001(2) -0.001(2)
N4 0.041(2) 0.048(2) 0.0341(18) 0.0007(15) -0.0084(15) -0.0001(15)
O4 0.0477(17) 0.0461(17) 0.0442(17) -0.0006(13) -0.0101(13) 0.0104(13)
C21 0.052(3) 0.028(2) 0.055(3) 0.0129(19) -0.004(2) -0.0057(18)
C22 0.045(3) 0.057(3) 0.076(4) -0.001(3) 0.004(2) -0.002(2)
C23 0.053(3) 0.068(4) 0.098(5) -0.005(3) 0.010(3) 0.009(3)
C24 0.085(4) 0.068(4) 0.074(4) -0.013(3) 0.023(3) 0.012(3)
C25 0.080(4) 0.098(5) 0.052(3) -0.012(3) 0.009(3) -0.004(3)
C26 0.058(3) 0.046(3) 0.048(3) -0.006(2) -0.001(2) -0.011(2)
C222 0.067(3) 0.051(3) 0.036(2) 0.0023(19) -0.008(2) -0.002(2)
O5 0.057(2) 0.0495(18) 0.0404(19) -0.0018(14) -0.0124(16) 0.0085(15)
Cl1 0.0555(7) 0.0511(7) 0.0581(7) 0.0067(5) 0.0091(5) -0.0016(5)
O21 0.155(15) 0.156(16) 0.094(9) -0.058(11) 0.065(10) -0.115(14)
O22 0.104(8) 0.056(5) 0.132(11) 0.008(5) 0.023(7) 0.007(5)
O23 0.131(11) 0.133(14) 0.050(6) 0.005(7) 0.030(6) -0.022(10)
O24 0.25(2) 0.157(15) 0.083(9) -0.016(9) -0.023(12) -0.125(16)
O21' 0.112(12) 0.085(10) 0.159(18) 0.069(11) -0.025(11) -0.029(9)
O22' 0.20(2) 0.18(2) 0.23(3) 0.17(2) -0.10(2) -0.080(19)
O23' 0.153(15) 0.143(16) 0.21(2) -0.058(16) 0.020(15) 0.025(12)
O24' 0.051(5) 0.174(16) 0.113(11) 0.080(11) 0.000(6) 0.026(7)
C41 0.174(10) 0.088(6) 0.108(7) 0.008(5) 0.050(7) 0.011(6)
N6 0.260(14) 0.105(7) 0.148(9) -0.025(6) 0.079(9) -0.045(8)
C42 0.177(13) 0.135(12) 0.25(2) 0.024(10) -0.018(13) -0.027(10)

loop_
_atom_type_symbol
_atom_type_description
_atom_type_scat_dispersion_real
_atom_type_scat_dispersion_imag
_atom_type_scat_source
C C 0.0033 0.0016 'International Tables Vol C Tables 4.2.6.8 and 6.1.1.4'
H H 0.0000 0.0000 'International Tables Vol C Tables 4.2.6.8 and 6.1.1.4'
N N 0.0061 0.0033 'International Tables Vol C Tables 4.2.6.8 and 6.1.1.4'
O O 0.0106 0.0060 'International Tables Vol C Tables 4.2.6.8 and 6.1.1.4'
Ru Ru -1.2594 0.8363 'International Tables Vol C Tables 4.2.6.8 and 6.1.1.4'
Cl Cl 0.1484 0.1585 'International Tables Vol C Tables 4.2.6.8 and 6.1.1.4'

loop_
_geom_angle_atom_site_label_1
_geom_angle_atom_site_label_2
_geom_angle_atom_site_label_3
_geom_angle
_geom_angle_site_symmetry_1
_geom_angle_site_symmetry_3
_geom_angle_publ_flag
N2 Ru1 N4 93.07(15) . . ?
N2 Ru1 O5 174.73(13) . . ?
N4 Ru1 O5 89.70(15) . . ?
N2 Ru1 N1 78.98(14) . . ?
N4 Ru1 N1 97.62(14) . . ?
O5 Ru1 N1 96.21(15) . . ?
N2 Ru1 N3 100.61(13) . . ?
N4 Ru1 N3 78.66(15) . . ?
O5 Ru1 N3 84.33(14) . . ?
N1 Ru1 N3 176.24(15) . . ?
N2 Ru1 O4 86.10(14) . . ?
N4 Ru1 O4 172.73(14) . . ?
O5 Ru1 O4 91.71(13) . . ?
N1 Ru1 O4 89.32(14) . . ?
N3 Ru1 O4 94.38(14) . . ?
C1 N1 C5 119.3(4) . . ?
C1 N1 Ru1 125.3(4) . . ?
C5 N1 Ru1 115.4(3) . . ?
N1 C1 C2 121.6(6) . . ?
C1 C2 C3 120.4(6) . . ?
C4 C3 C2 117.0(5) . . ?
C3 C4 C5 121.0(6) . . ?
N1 C5 C4 120.7(4) . . ?
N1 C5 C6 115.2(4) . . ?
C4 C5 C6 124.1(5) . . ?
C7 C6 N2 122.3(5) . . ?
C7 C6 C5 124.9(4) . . ?
N2 C6 C5 112.7(4) . . ?
C6 C7 C8 120.2(5) . . ?
C9 C8 C7 117.5(6) . . ?
C10 C9 C8 121.1(5) . . ?
C9 C10 N2 122.4(5) . . ?
C10 N2 C6 116.4(4) . . ?
C10 N2 Ru1 125.9(3) . . ?
C6 N2 Ru1 117.5(3) . . ?
C11 N3 C15 117.7(4) . . ?
C11 N3 Ru1 126.3(3) . . ?
C15 N3 Ru1 115.8(3) . . ?
N3 C11 C12 122.4(5) . . ?
C11 C12 C13 119.8(6) . . ?
C14 C13 C12 118.5(5) . . ?
C13 C14 C15 120.9(6) . . ?
N3 C15 C14 120.6(5) . . ?
N3 C15 C16 113.4(4) . . ?
C14 C15 C16 126.0(5) . . ?
N4 C16 C17 121.7(5) . . ?
N4 C16 C15 115.3(4) . . ?
C17 C16 C15 122.9(5) . . ?
C18 C17 C16 119.7(5) . . ?
C19 C18 C17 119.0(5) . . ?
C18 C19 C20 121.1(5) . . ?
N4 C20 C19 120.2(5) . . ?
C16 N4 C20 118.3(4) . . ?
C16 N4 Ru1 116.4(3) . . ?
C20 N4 Ru1 125.3(3) . . ?
C21 O4 Ru1 125.2(3) . . ?
O4 C21 C26 125.7(4) . . ?
O4 C21 C22 118.4(4) . . ?
C26 C21 C22 115.9(5) . . ?
C23 C22 C21 122.5(6) . . ?
C22 C23 C24 121.9(6) . . ?
C25 C24 C23 116.6(5) . . ?
C24 C25 C26 124.0(6) . . ?
C25 C26 C222 116.2(5) . . ?
C25 C26 C21 119.0(5) . . ?
C222 C26 C21 124.9(4) . . ?
O5 C222 C26 128.7(4) . . ?
C222 O5 Ru1 123.9(3) . . ?
O22' Cl1 O23 37.7(15) . . ?
O22' Cl1 O24 117.7(14) . . ?
O23 Cl1 O24 133.6(12) . . ?
O22' Cl1 O21' 128.4(14) . . ?
O23 Cl1 O21' 120.0(14) . . ?
O24 Cl1 O21' 105.1(13) . . ?
O22' Cl1 O21 113.9(16) . . ?
O23 Cl1 O21 111.3(11) . . ?
O24 Cl1 O21 115.0(10) . . ?
O21' Cl1 O21 14.8(17) . . ?
O22' Cl1 O23' 106.3(18) . . ?
O23 Cl1 O23' 69.2(13) . . ?
O24 Cl1 O23' 104.0(17) . . ?
O21' Cl1 O23' 88.4(14) . . ?
O21 Cl1 O23' 96.3(13) . . ?
O22' Cl1 O24' 118.2(13) . . ?
O23 Cl1 O24' 105.5(10) . . ?
O24 Cl1 O24' 42.1(10) . . ?
O21' Cl1 O24' 112.6(10) . . ?
O21 Cl1 O24' 127.4(13) . . ?
O23' Cl1 O24' 63.4(13) . . ?
O22' Cl1 O22 68.4(15) . . ?
O23 Cl1 O22 105.8(8) . . ?
O24 Cl1 O22 66.9(13) . . ?
O21' Cl1 O22 107.6(12) . . ?
O21 Cl1 O22 100.6(10) . . ?
O23' Cl1 O22 163.0(10) . . ?
O24' Cl1 O22 104.0(11) . . ?
Cl1 O22 O24 54.9(6) . . ?
Cl1 O24 O22 58.2(9) . . ?
Cl1 O23' O24' 58.6(7) . . ?
Cl1 O24' O23' 58.1(9) . . ?
N6 C41 C42 174.5(14) . . ?

loop_
_geom_bond_atom_site_label_1
_geom_bond_atom_site_label_2
_geom_bond_distance
_geom_bond_site_symmetry_2
_geom_bond_publ_flag
Ru1 N2 2.007(4) . ?
Ru1 N4 2.032(4) . ?
Ru1 O5 2.040(4) . ?
Ru1 N1 2.046(4) . ?
Ru1 N3 2.053(4) . ?
Ru1 O4 2.062(3) . ?
N1 C1 1.349(6) . ?
N1 C5 1.352(6) . ?
C1 C2 1.373(9) . ?
C2 C3 1.401(11) . ?
C3 C4 1.377(9) . ?
C4 C5 1.389(7) . ?
C5 C6 1.475(7) . ?
C6 C7 1.364(7) . ?
C6 N2 1.365(5) . ?
C7 C8 1.383(9) . ?
C8 C9 1.363(9) . ?
C9 C10 1.355(9) . ?
C10 N2 1.365(6) . ?
N3 C11 1.353(6) . ?
N3 C15 1.376(6) . ?
C11 C12 1.370(7) . ?
C12 C13 1.380(9) . ?
C13 C14 1.361(9) . ?
C14 C15 1.381(7) . ?
C15 C16 1.459(7) . ?
C16 N4 1.358(6) . ?
C16 C17 1.394(7) . ?
C17 C18 1.364(8) . ?
C18 C19 1.359(9) . ?
C19 C20 1.393(8) . ?
C20 N4 1.368(7) . ?
O4 C21 1.291(6) . ?
C21 C26 1.427(7) . ?
C21 C22 1.428(7) . ?
C22 C23 1.348(8) . ?
C23 C24 1.410(10) . ?
C24 C25 1.361(9) . ?
C25 C26 1.406(8) . ?
C26 C222 1.408(7) . ?
C222 O5 1.284(6) . ?
Cl1 O22' 1.347(11) . ?
Cl1 O23 1.372(9) . ?
Cl1 O24 1.374(10) . ?
Cl1 O21' 1.384(12) . ?
Cl1 O21 1.387(10) . ?
Cl1 O23' 1.393(12) . ?
Cl1 O24' 1.400(9) . ?
Cl1 O22 1.426(8) . ?
O22 O24 1.54(3) . ?
O23' O24' 1.47(3) . ?
C41 N6 1.136(15) . ?
C41 C42 1.444(18) . ?
